data_1521293
loop_
_publ_author_name
'Malaman, B.'
'Steinmetz, J.'

_publ_section_title
;
 Deux nouveaux ternaires a structures apparentees: Ti Sn Sb de type Cu Mg2
 et Nb Sn Sb de type Cu Al2
;
_journal_name_full 'Journal of the Less-Common Metals'
_journal_page_first 285
_journal_page_last 288
_journal_volume 65
_journal_year 1979
_chemical_formula_sum 'Nb Sb Sn'
_chemical_name_systematic 'Nb Sn Sb'
_space_group_IT_number 140
_symmetry_space_group_name_Hall '-I 4 2c'
_symmetry_space_group_name_H-M 'I 4/m c m'
_cell_angle_alpha 90
_cell_angle_beta 90
_cell_angle_gamma 90
_cell_formula_units_Z 4
_cell_length_a 6.736
_cell_length_b 6.736
_cell_length_c 5.727
_cell_volume 259.855
_citation_journal_id_ASTM JCOMAH
_cod_data_source_file Malaman_JCOMAH_1979_1664.cif
_cod_data_source_block Nb1Sb1Sn1
_cod_original_cell_volume 259.8552
_cod_original_formula_sum 'Nb1 Sb1 Sn1'
_cod_database_code 1521293

loop_
_symmetry_equiv_pos_as_xyz
x,y,z
-y,x,z
-x,-y,z
y,-x,z
x,-y,-z+1/2
y,x,-z+1/2
-x,y,-z+1/2
-y,-x,-z+1/2
-x,-y,-z
y,-x,-z
x,y,-z
-y,x,-z
-x,y,z-1/2
-y,-x,z-1/2
x,-y,z-1/2
y,x,z-1/2
x+1/2,y+1/2,z+1/2
-y+1/2,x+1/2,z+1/2
-x+1/2,-y+1/2,z+1/2
y+1/2,-x+1/2,z+1/2
x+1/2,-y+1/2,-z+1
y+1/2,x+1/2,-z+1
-x+1/2,y+1/2,-z+1
-y+1/2,-x+1/2,-z+1
-x+1/2,-y+1/2,-z+1/2
y+1/2,-x+1/2,-z+1/2
x+1/2,y+1/2,-z+1/2
-y+1/2,x+1/2,-z+1/2
-x+1/2,y+1/2,z
-y+1/2,-x+1/2,z
x+1/2,-y+1/2,z
y+1/2,x+1/2,z

loop_
_atom_site_label
_atom_site_type_symbol
_atom_site_fract_x
_atom_site_fract_y
_atom_site_fract_z
_atom_site_occupancy
_atom_site_U_iso_or_equiv
Sb1 Sb 0.151 0.651 0 0.5 0.0
Nb1 Nb 0 0 0.25 1 0.0
Sn1 Sn 0.151 0.651 0 0.5 0.0
